data_2218126
loop_
_publ_author_name
'Akkurt, Mehmet'
'Karaca, Selvi'
'K\"u\,c\"ukbay, Hasan'
'\,Sireci, Nihat'
'B\"uy\"ukg\"ung\"or, Orhan'

_publ_section_title
;
 1-Cyclohexylmethyl-3-methyl-2-[(phenylimino)(sulfido)methyl]benzimidazolium
;
_journal_coeditor_code HB2714
_journal_issue 5
_journal_name_full 'Acta Crystallographica Section E'
_journal_page_first o809
_journal_paper_doi 10.1107/S1600536808008842
_journal_volume 64
_journal_year 2008
_chemical_formula_iupac 'C22 H25 N3 S'
_chemical_formula_moiety 'C22 H25 N3 S'
_chemical_formula_sum 'C22 H25 N3 S'
_chemical_formula_weight 363.52
_chemical_name_systematic
;
1-cyclohexylmethyl-3-methyl-2-[(phenylimino)(sulfido)methyl]benzimidazolium
;
_space_group_IT_number 14
_symmetry_cell_setting monoclinic
_symmetry_space_group_name_Hall '-P 2ybc'
_symmetry_space_group_name_H-M 'P 1 21/c 1'
_atom_sites_solution_hydrogens geom
_atom_sites_solution_primary direct
_atom_sites_solution_secondary difmap
_cell_angle_alpha 90
_cell_angle_beta 99.007(7)
_cell_angle_gamma 90
_cell_formula_units_Z 4
_cell_length_a 11.0999(8)
_cell_length_b 12.4601(7)
_cell_length_c 15.0143(14)
_cell_measurement_reflns_used 12543
_cell_measurement_temperature 296
_cell_measurement_theta_max 28.03
_cell_measurement_theta_min 1.37
_cell_volume 2051.0(3)
_computing_cell_refinement 'X-AREA (Stoe & Cie, 2002)'
_computing_data_collection 'X-AREA (Stoe & Cie, 2002)'
_computing_data_reduction 'X-RED32 (Stoe & Cie, 2002)'
_computing_molecular_graphics 'ORTEP-3 for Windows (Farrugia, 1997)'
_computing_publication_material 'WinGX (Farrugia, 1999)'
_computing_structure_refinement 'SHELXL97  (Sheldrick, 2008)'
_computing_structure_solution 'SIR97 (Altomare <i>et al.</i>,  1999)'
_diffrn_ambient_temperature 296
_diffrn_detector_area_resol_mean 6.67
_diffrn_measured_fraction_theta_full 0.990
_diffrn_measured_fraction_theta_max 0.990
_diffrn_measurement_device '2-circle goniometer'
_diffrn_measurement_device_type 'Stoe IPDSII'
_diffrn_measurement_method \w
_diffrn_radiation_monochromator 'plane graphite'
_diffrn_radiation_type 'Mo K\a'
_diffrn_radiation_wavelength 0.71073
_diffrn_reflns_av_R_equivalents 0.0310
_diffrn_reflns_av_sigmaI/netI 0.0299
_diffrn_reflns_limit_h_max 13
_diffrn_reflns_limit_h_min -13
_diffrn_reflns_limit_k_max 13
_diffrn_reflns_limit_k_min -15
_diffrn_reflns_limit_l_max 18
_diffrn_reflns_limit_l_min -18
_diffrn_reflns_number 11769
_diffrn_reflns_reduction_process
;
;
_diffrn_reflns_theta_full 26.00
_diffrn_reflns_theta_max 26.00
_diffrn_reflns_theta_min 1.86
_diffrn_standards_number 0
_exptl_absorpt_coefficient_mu 0.168
_exptl_absorpt_correction_T_max 0.919
_exptl_absorpt_correction_T_min 0.903
_exptl_absorpt_correction_type integration
_exptl_absorpt_process_details '(X-RED32; Stoe & Cie, 2002)'
_exptl_crystal_colour yellow
_exptl_crystal_density_diffrn 1.177
_exptl_crystal_density_method 'Not Measured'
_exptl_crystal_description block
_exptl_crystal_F_000 776
_exptl_crystal_size_max 0.62
_exptl_crystal_size_mid 0.56
_exptl_crystal_size_min 0.51
_refine_diff_density_max 0.359
_refine_diff_density_min -0.374
_refine_ls_extinction_method none
_refine_ls_goodness_of_fit_ref 1.018
_refine_ls_hydrogen_treatment constr
_refine_ls_matrix_type full
_refine_ls_number_parameters 236
_refine_ls_number_reflns 3997
_refine_ls_number_restraints 0
_refine_ls_restrained_S_all 1.018
_refine_ls_R_factor_all 0.0712
_refine_ls_R_factor_gt 0.0459
_refine_ls_shift/su_max 0.000
_refine_ls_shift/su_mean 0.000
_refine_ls_structure_factor_coef Fsqd
_refine_ls_weighting_details 'calc w=1/[\s^2^(Fo^2^)+(0.0746P)^2^] where P=(Fo^2^+2Fc^2^)/3'
_refine_ls_weighting_scheme calc
_refine_ls_wR_factor_gt 0.1165
_refine_ls_wR_factor_ref 0.1265
_reflns_number_gt 2727
_reflns_number_total 3997
_reflns_threshold_expression I>2\s(I)
_cod_data_source_file hb2714.cif
_cod_data_source_block I
_cod_original_sg_symbol_H-M 'P 21/c'
_cod_database_code 2218126
_cod_database_fobs_code 2218126

loop_
_symmetry_equiv_pos_site_id
_symmetry_equiv_pos_as_xyz
1 x,y,z
2 -x,1/2+y,1/2-z
3 -x,-y,-z
4 x,1/2-y,1/2+z

loop_
_atom_site_aniso_label
_atom_site_aniso_U_11
_atom_site_aniso_U_22
_atom_site_aniso_U_33
_atom_site_aniso_U_12
_atom_site_aniso_U_13
_atom_site_aniso_U_23
S1 0.0631(3) 0.0819(4) 0.1212(5) -0.0041(3) 0.0155(3) 0.0461(4)
N1 0.0531(7) 0.0518(9) 0.0451(8) -0.0037(6) 0.0063(6) 0.0022(7)
N2 0.0498(7) 0.0496(8) 0.0461(8) 0.0028(6) 0.0061(6) 0.0030(6)
N3 0.0568(8) 0.0579(9) 0.0562(9) 0.0096(7) 0.0069(7) 0.0065(7)
C1 0.0478(8) 0.0543(11) 0.0468(10) -0.0099(7) 0.0015(7) 0.0064(8)
C2 0.0643(11) 0.0787(14) 0.0501(11) -0.0184(10) 0.0035(8) 0.0113(10)
C3 0.0692(12) 0.0802(16) 0.0676(13) -0.0205(11) -0.0033(10) 0.0307(12)
C4 0.0626(11) 0.0596(12) 0.0941(17) -0.0073(9) -0.0038(11) 0.0271(12)
C5 0.0598(10) 0.0516(11) 0.0762(13) -0.0010(8) 0.0049(9) 0.0094(10)
C6 0.0446(8) 0.0500(10) 0.0515(10) -0.0047(7) 0.0008(7) 0.0094(8)
C7 0.0443(8) 0.0503(10) 0.0441(9) -0.0025(7) 0.0047(6) 0.0023(7)
C8 0.0832(13) 0.0683(14) 0.0568(11) 0.0026(10) 0.0175(9) -0.0095(10)
C9 0.0565(9) 0.0501(10) 0.0443(9) 0.0013(7) 0.0044(7) 0.0030(8)
C10 0.0633(10) 0.0690(13) 0.0535(10) 0.0197(9) 0.0143(8) 0.0077(10)
C11 0.1043(16) 0.0682(15) 0.0667(13) 0.0194(12) 0.0196(12) 0.0080(11)
C12 0.133(2) 0.0744(17) 0.117(2) 0.0412(16) 0.055(2) 0.0263(16)
C13 0.110(2) 0.147(3) 0.104(2) 0.073(2) 0.0394(18) 0.062(2)
C14 0.0856(17) 0.159(3) 0.0791(17) 0.052(2) 0.0083(13) 0.029(2)
C15 0.0686(12) 0.1101(19) 0.0644(13) 0.0266(12) 0.0061(10) 0.0061(13)
C16 0.0604(10) 0.0609(12) 0.0541(10) 0.0051(8) 0.0165(8) 0.0017(9)
C17 0.0694(11) 0.0609(12) 0.0528(11) 0.0152(9) 0.0077(8) -0.0019(9)
C18 0.1018(16) 0.0905(17) 0.0537(12) 0.0079(13) 0.0156(11) 0.0038(12)
C19 0.141(3) 0.133(3) 0.0545(14) 0.023(2) -0.0003(15) 0.0003(15)
C20 0.114(2) 0.105(2) 0.0840(18) 0.0193(17) -0.0204(16) -0.0297(16)
C21 0.0878(16) 0.127(2) 0.0957(19) -0.0097(15) 0.0007(14) -0.0336(18)
C22 0.0780(14) 0.0992(18) 0.0685(14) -0.0149(12) 0.0116(11) -0.0101(13)

loop_
_atom_site_type_symbol
_atom_site_label
_atom_site_fract_x
_atom_site_fract_y
_atom_site_fract_z
_atom_site_U_iso_or_equiv
_atom_site_thermal_displace_type
_atom_site_calc_flag
_atom_site_refinement_flags
_atom_site_occupancy
S S1 0.40319(5) 0.79425(5) 0.26689(5) 0.0886(2) Uani . . 1.000
N N1 0.28968(12) 0.63297(12) 0.44357(9) 0.0502(5) Uani . . 1.000
N N2 0.34915(12) 0.54355(11) 0.33351(9) 0.0487(4) Uani . . 1.000
N N3 0.16469(13) 0.75498(13) 0.28359(10) 0.0572(5) Uani . . 1.000
C C1 0.32300(14) 0.53150(14) 0.47690(11) 0.0503(6) Uani . . 1.000
C C2 0.32500(17) 0.48719(19) 0.56177(13) 0.0650(7) Uani . . 1.000
C C3 0.36543(19) 0.3831(2) 0.57255(16) 0.0738(8) Uani . . 1.000
C C4 0.40346(18) 0.32577(18) 0.50294(17) 0.0738(8) Uani . . 1.000
C C5 0.40103(17) 0.36931(16) 0.41825(15) 0.0632(7) Uani . . 1.000
C C6 0.36035(14) 0.47437(14) 0.40713(12) 0.0494(5) Uani . . 1.000
C C7 0.30640(14) 0.63806(14) 0.35726(11) 0.0465(5) Uani . . 1.000
C C8 0.2483(2) 0.72060(18) 0.49579(14) 0.0687(7) Uani . . 1.000
C C9 0.27958(15) 0.73442(14) 0.29906(11) 0.0507(5) Uani . . 1.000
C C10 0.11976(17) 0.84557(17) 0.23179(13) 0.0614(6) Uani . . 1.000
C C11 0.1515(2) 0.94910(19) 0.25693(16) 0.0791(8) Uani . . 1.000
C C12 0.0936(3) 1.0351(2) 0.2082(2) 0.1043(11) Uani . . 1.000
C C13 0.0082(3) 1.0155(4) 0.1341(3) 0.1179(14) Uani . . 1.000
C C14 -0.0228(3) 0.9139(4) 0.1091(2) 0.1084(13) Uani . . 1.000
C C15 0.03093(19) 0.8291(2) 0.15829(15) 0.0815(9) Uani . . 1.000
C C16 0.38428(16) 0.51876(17) 0.24565(12) 0.0577(6) Uani . . 1.000
C C17 0.27793(17) 0.49794(17) 0.17240(12) 0.0612(7) Uani . . 1.000
C C18 0.3246(2) 0.4812(2) 0.08393(14) 0.0816(9) Uani . . 1.000
C C19 0.2221(3) 0.4596(3) 0.00661(17) 0.1112(15) Uani . . 1.000
C C20 0.1411(3) 0.3698(3) 0.02668(19) 0.1048(11) Uani . . 1.000
C C21 0.0958(3) 0.3852(3) 0.1148(2) 0.1050(11) Uani . . 1.000
C C22 0.2009(2) 0.4028(2) 0.19119(16) 0.0819(9) Uani . . 1.000
H H2 0.30040 0.52580 0.60880 0.0780 Uiso calc R 1.000
H H3 0.36730 0.35010 0.62830 0.0890 Uiso calc R 1.000
H H4 0.43140 0.25590 0.51360 0.0890 Uiso calc R 1.000
H H5 0.42530 0.33040 0.37130 0.0760 Uiso calc R 1.000
H H8A 0.25970 0.78770 0.46680 0.0830 Uiso calc R 1.000
H H8B 0.29450 0.72060 0.55540 0.0830 Uiso calc R 1.000
H H8C 0.16330 0.71110 0.49940 0.0830 Uiso calc R 1.000
H H11 0.21140 0.96190 0.30640 0.0950 Uiso calc R 1.000
H H12 0.11300 1.10520 0.22600 0.1250 Uiso calc R 1.000
H H13 -0.02890 1.07270 0.10060 0.1410 Uiso calc R 1.000
H H14 -0.08080 0.90140 0.05830 0.1300 Uiso calc R 1.000
H H15 0.00700 0.75950 0.14170 0.0980 Uiso calc R 1.000
H H16A 0.43660 0.45600 0.25200 0.0690 Uiso calc R 1.000
H H16B 0.43130 0.57830 0.22750 0.0690 Uiso calc R 1.000
H H17 0.22580 0.56180 0.16650 0.0730 Uiso calc R 1.000
H H18A 0.38080 0.42110 0.08990 0.0980 Uiso calc R 1.000
H H18B 0.36900 0.54460 0.07030 0.0980 Uiso calc R 1.000
H H19A 0.17360 0.52420 -0.00590 0.1330 Uiso calc R 1.000
H H19B 0.25680 0.44200 -0.04700 0.1330 Uiso calc R 1.000
H H20A 0.18580 0.30280 0.02830 0.1260 Uiso calc R 1.000
H H20B 0.07190 0.36490 -0.02140 0.1260 Uiso calc R 1.000
H H21A 0.04980 0.32240 0.12770 0.1260 Uiso calc R 1.000
H H21B 0.04160 0.44660 0.11050 0.1260 Uiso calc R 1.000
H H22A 0.16900 0.41490 0.24690 0.0980 Uiso calc R 1.000
H H22B 0.25140 0.33890 0.19880 0.0980 Uiso calc R 1.000

loop_
_atom_type_symbol
_atom_type_description
_atom_type_scat_dispersion_real
_atom_type_scat_dispersion_imag
_atom_type_scat_source
S S 0.1246 0.1234 'International Tables Vol C Tables 4.2.6.8 and 6.1.1.4'
N N 0.0061 0.0033 'International Tables Vol C Tables 4.2.6.8 and 6.1.1.4'
H H 0.0000 0.0000 'International Tables Vol C Tables 4.2.6.8 and 6.1.1.4'
C C 0.0033 0.0016 'International Tables Vol C Tables 4.2.6.8 and 6.1.1.4'

loop_
_exptl_crystal_face_index_h
_exptl_crystal_face_index_k
_exptl_crystal_face_index_l
_exptl_crystal_face_perp_dist
0 5 6 0.1890
4 -3 -3 0.1920
-4 -3 6 0.3110
4 3 3 0.2320
2 7 -1 0.2580
-3 -4 3 0.2850
-1 0 0 0.2620
5 3 0 0.2740
-1 -6 0 0.2930
1 3 -1 0.2680
5 3 -2 0.2870
-2 -3 -2 0.3070
5 -3 4 0.3400
2 -5 -3 0.2630
0 -1 1 0.3100
-2 -2 9 0.3070
1 0 -3 0.3350
3 -4 -6 0.2430
1 4 -7 0.3310
-3 4 5 0.2750
3 1 -4 0.2870
-1 -4 2 0.2820
-5 -3 2 0.2840
-9 1 -4 0.2720
-5 -3 -2 0.2880
-2 -5 -5 0.3070
-3 -2 -6 0.3380
-4 2 -5 0.3230
-2 5 -4 0.3240
1 -1 5 0.3000
2 -7 1 0.2830
-7 6 1 0.3410
2 -6 3 0.2880

loop_
_geom_angle_atom_site_label_1
_geom_angle_atom_site_label_2
_geom_angle_atom_site_label_3
_geom_angle
_geom_angle_publ_flag
C1 N1 C7 108.81(14) no
C1 N1 C8 125.17(14) no
C7 N1 C8 125.97(15) no
C6 N2 C7 108.94(14) no
C6 N2 C16 125.52(15) no
C7 N2 C16 125.48(15) no
C9 N3 C10 120.80(16) no
N1 C1 C2 131.24(17) no
N1 C1 C6 106.88(14) no
C2 C1 C6 121.87(17) no
C1 C2 C3 116.26(19) no
C2 C3 C4 122.0(2) no
C3 C4 C5 121.9(2) no
C4 C5 C6 116.21(19) no
N2 C6 C1 106.42(15) no
N2 C6 C5 131.86(17) no
C1 C6 C5 121.70(17) no
N1 C7 N2 108.95(15) no
N1 C7 C9 124.16(15) no
N2 C7 C9 126.89(15) no
S1 C9 N3 133.19(14) no
S1 C9 C7 115.18(12) no
N3 C9 C7 111.63(15) no
N3 C10 C11 122.96(18) no
N3 C10 C15 117.92(19) no
C11 C10 C15 118.8(2) no
C10 C11 C12 120.0(2) no
C11 C12 C13 119.6(3) no
C12 C13 C14 120.6(4) no
C13 C14 C15 120.2(3) no
C10 C15 C14 120.9(3) no
N2 C16 C17 113.91(15) no
C16 C17 C18 109.15(16) no
C16 C17 C22 113.59(17) no
C18 C17 C22 109.66(18) no
C17 C18 C19 112.2(2) no
C18 C19 C20 112.4(2) no
C19 C20 C21 112.2(3) no
C20 C21 C22 111.2(3) no
C17 C22 C21 111.2(2) no
C1 C2 H2 122.00 no
C3 C2 H2 122.00 no
C2 C3 H3 119.00 no
C4 C3 H3 119.00 no
C3 C4 H4 119.00 no
C5 C4 H4 119.00 no
C4 C5 H5 122.00 no
C6 C5 H5 122.00 no
N1 C8 H8A 109.00 no
N1 C8 H8B 110.00 no
N1 C8 H8C 109.00 no
H8A C8 H8B 110.00 no
H8A C8 H8C 109.00 no
H8B C8 H8C 109.00 no
C10 C11 H11 120.00 no
C12 C11 H11 120.00 no
C11 C12 H12 120.00 no
C13 C12 H12 120.00 no
C12 C13 H13 120.00 no
C14 C13 H13 120.00 no
C13 C14 H14 120.00 no
C15 C14 H14 120.00 no
C10 C15 H15 120.00 no
C14 C15 H15 120.00 no
N2 C16 H16A 109.00 no
N2 C16 H16B 109.00 no
C17 C16 H16A 109.00 no
C17 C16 H16B 109.00 no
H16A C16 H16B 108.00 no
C16 C17 H17 108.00 no
C18 C17 H17 108.00 no
C22 C17 H17 108.00 no
C17 C18 H18A 109.00 no
C17 C18 H18B 109.00 no
C19 C18 H18A 109.00 no
C19 C18 H18B 109.00 no
H18A C18 H18B 108.00 no
C18 C19 H19A 109.00 no
C18 C19 H19B 109.00 no
C20 C19 H19A 109.00 no
C20 C19 H19B 109.00 no
H19A C19 H19B 108.00 no
C19 C20 H20A 109.00 no
C19 C20 H20B 109.00 no
C21 C20 H20A 109.00 no
C21 C20 H20B 109.00 no
H20A C20 H20B 108.00 no
C20 C21 H21A 109.00 no
C20 C21 H21B 109.00 no
C22 C21 H21A 109.00 no
C22 C21 H21B 109.00 no
H21A C21 H21B 108.00 no
C17 C22 H22A 109.00 no
C17 C22 H22B 109.00 no
C21 C22 H22A 109.00 no
C21 C22 H22B 109.00 no
H22A C22 H22B 108.00 no

loop_
_geom_bond_atom_site_label_1
_geom_bond_atom_site_label_2
_geom_bond_distance
_geom_bond_publ_flag
S1 C9 1.6968(18) no
N1 C1 1.388(2) no
N1 C7 1.339(2) no
N1 C8 1.460(3) no
N2 C6 1.392(2) no
N2 C7 1.339(2) no
N2 C16 1.466(2) no
N3 C9 1.286(2) no
N3 C10 1.416(3) no
C1 C2 1.386(3) no
C1 C6 1.383(2) no
C2 C3 1.374(3) no
C3 C4 1.385(3) no
C4 C5 1.379(3) no
C5 C6 1.386(3) no
C7 C9 1.487(2) no
C10 C11 1.374(3) no
C10 C15 1.375(3) no
C11 C12 1.396(4) no
C12 C13 1.366(5) no
C13 C14 1.350(7) no
C14 C15 1.371(5) no
C16 C17 1.505(3) no
C17 C18 1.514(3) no
C17 C22 1.514(3) no
C18 C19 1.517(4) no
C19 C20 1.495(5) no
C20 C21 1.500(4) no
C21 C22 1.518(4) no
C2 H2 0.9300 no
C3 H3 0.9300 no
C4 H4 0.9300 no
C5 H5 0.9300 no
C8 H8A 0.9600 no
C8 H8B 0.9600 no
C8 H8C 0.9600 no
C11 H11 0.9300 no
C12 H12 0.9300 no
C13 H13 0.9300 no
C14 H14 0.9300 no
C15 H15 0.9300 no
C16 H16A 0.9700 no
C16 H16B 0.9700 no
C17 H17 0.9800 no
C18 H18A 0.9700 no
C18 H18B 0.9700 no
C19 H19A 0.9700 no
C19 H19B 0.9700 no
C20 H20A 0.9700 no
C20 H20B 0.9700 no
C21 H21A 0.9700 no
C21 H21B 0.9700 no
C22 H22A 0.9700 no
C22 H22B 0.9700 no

loop_
_geom_hbond_atom_site_label_D
_geom_hbond_atom_site_label_H
_geom_hbond_atom_site_label_A
_geom_hbond_site_symmetry_A
_geom_hbond_distance_DH
_geom_hbond_distance_HA
_geom_hbond_distance_DA
_geom_hbond_angle_DHA
_geom_hbond_publ_flag
C16 H16A S1 2_645 0.97 2.73 3.683(2) 167 yes
C16 H16B S1 . 0.97 2.78 3.451(2) 127 yes

loop_
_geom_torsion_atom_site_label_1
_geom_torsion_atom_site_label_2
_geom_torsion_atom_site_label_3
_geom_torsion_atom_site_label_4
_geom_torsion
_geom_torsion_publ_flag
C7 N1 C1 C2 178.50(18) no
C8 N1 C1 C2 0.9(3) no
C7 N1 C1 C6 -0.28(18) no
C8 N1 C1 C6 -177.88(16) no
C1 N1 C7 N2 0.09(19) no
C8 N1 C7 N2 177.66(16) no
C1 N1 C7 C9 179.56(15) no
C8 N1 C7 C9 -2.9(3) no
C6 N2 C7 N1 0.14(18) no
C16 N2 C7 N1 -177.02(15) no
C6 N2 C7 C9 -179.31(15) no
C16 N2 C7 C9 3.5(3) no
C6 N2 C16 C17 105.6(2) no
C7 N2 C16 C17 -77.7(2) no
C7 N2 C6 C5 -179.20(18) no
C7 N2 C6 C1 -0.31(18) no
C16 N2 C6 C1 176.85(15) no
C16 N2 C6 C5 -2.0(3) no
C9 N3 C10 C11 -61.4(3) no
C9 N3 C10 C15 125.6(2) no
C10 N3 C9 S1 -2.0(3) no
C10 N3 C9 C7 178.02(15) no
N1 C1 C6 N2 0.36(18) no
C6 C1 C2 C3 -0.4(3) no
N1 C1 C2 C3 -179.03(18) no
N1 C1 C6 C5 179.38(16) no
C2 C1 C6 N2 -178.56(16) no
C2 C1 C6 C5 0.5(3) no
C1 C2 C3 C4 0.7(3) no
C2 C3 C4 C5 -1.1(3) no
C3 C4 C5 C6 1.1(3) no
C4 C5 C6 C1 -0.8(3) no
C4 C5 C6 N2 177.97(18) no
N2 C7 C9 N3 112.86(19) no
N1 C7 C9 S1 113.46(16) no
N1 C7 C9 N3 -66.5(2) no
N2 C7 C9 S1 -67.2(2) no
N3 C10 C11 C12 -172.9(2) no
C11 C10 C15 C14 1.9(3) no
C15 C10 C11 C12 0.2(3) no
N3 C10 C15 C14 175.3(2) no
C10 C11 C12 C13 -2.0(4) no
C11 C12 C13 C14 1.7(5) no
C12 C13 C14 C15 0.3(5) no
C13 C14 C15 C10 -2.2(4) no
N2 C16 C17 C18 176.01(17) no
N2 C16 C17 C22 -61.3(2) no
C16 C17 C18 C19 180.0(2) no
C22 C17 C18 C19 54.9(3) no
C16 C17 C22 C21 -179.6(2) no
C18 C17 C22 C21 -57.1(3) no
C17 C18 C19 C20 -52.9(3) no
C18 C19 C20 C21 52.0(4) no
C19 C20 C21 C22 -54.1(4) no
C20 C21 C22 C17 57.1(3) no

loop_
_cod_related_entry_id
_cod_related_entry_database
_cod_related_entry_code
1 ChemSpider 21117978
